data_7132855
loop_
_publ_author_name
'Gopalakrishnan, Dinesh Kumar'
'Bhardwaj, Srashti'
'Kumar, Sandeep'
'Karmakar, Tarak'
'Vaitla, Janakiram'

_publ_section_title
;
 Carbene-mediated stereoselective olefination of vinyl sulfoxonium ylides
 with diazo compounds and acetals.
;
_journal_issue 28
_journal_name_full 'Chemical communications (Cambridge, England)'
_journal_page_first 3846
_journal_page_last 3849
_journal_paper_doi 10.1039/d4cc00450g
_journal_volume 60
_journal_year 2024
_chemical_formula_moiety 'C21 H18 O4'
_chemical_formula_sum 'C21 H18 O4'
_chemical_formula_weight 334.35
_chemical_name_systematic Dienoate
_space_group_crystal_system triclinic
_space_group_IT_number 2
_space_group_name_Hall '-P 1'
_space_group_name_H-M_alt 'P -1'
_atom_sites_solution_hydrogens geom
_audit_block_doi 10.5517/ccdc.csd.cc2hnqkg
_audit_creation_date 2023-12-12
_audit_creation_method
;
Olex2 1.5
(compiled 2023.08.24 svn.re1ec1418 for OlexSys, GUI svn.r6817)
;
_audit_update_record
;
2023-12-12 deposited with the CCDC.	2024-03-08 downloaded from the CCDC.
;
_cell_angle_alpha 91.975(4)
_cell_angle_beta 93.296(4)
_cell_angle_gamma 108.179(4)
_cell_formula_units_Z 2
_cell_length_a 8.4870(10)
_cell_length_b 10.1115(12)
_cell_length_c 10.5324(11)
_cell_measurement_reflns_used 9902
_cell_measurement_temperature 298(2)
_cell_measurement_theta_max 30.73
_cell_measurement_theta_min 2.53
_cell_volume 856.01(17)
_computing_cell_refinement 'SAINT V8.40B (?, 2016)'
_computing_data_reduction 'SAINT V8.40B (?, 2016)'
_computing_molecular_graphics 'Olex2 1.5 (Dolomanov et al., 2009)'
_computing_publication_material 'Olex2 1.5 (Dolomanov et al., 2009)'
_computing_structure_refinement 'XL  (Sheldrick, 2008)'
_diffrn_ambient_temperature 298
_diffrn_measured_fraction_theta_full 0.999
_diffrn_measured_fraction_theta_max 0.990
_diffrn_measurement_device_type 'Bruker APEX-II CCD'
_diffrn_measurement_method '\f and \w scans'
_diffrn_radiation_type MoK\a
_diffrn_radiation_wavelength 0.71073
_diffrn_reflns_av_R_equivalents 0.0448
_diffrn_reflns_av_unetI/netI 0.0347
_diffrn_reflns_Laue_measured_fraction_full 0.999
_diffrn_reflns_Laue_measured_fraction_max 0.990
_diffrn_reflns_limit_h_max 12
_diffrn_reflns_limit_h_min -12
_diffrn_reflns_limit_k_max 15
_diffrn_reflns_limit_k_min -14
_diffrn_reflns_limit_l_max 15
_diffrn_reflns_limit_l_min -15
_diffrn_reflns_number 42554
_diffrn_reflns_point_group_measured_fraction_full 0.999
_diffrn_reflns_point_group_measured_fraction_max 0.990
_diffrn_reflns_theta_full 25.242
_diffrn_reflns_theta_max 32.304
_diffrn_reflns_theta_min 2.123
_diffrn_source_current 1.4
_diffrn_source_power 0.07
_diffrn_source_voltage 50.0
_diffrn_standards_number 0
_exptl_absorpt_coefficient_mu 0.089
_exptl_absorpt_correction_T_max 0.7464
_exptl_absorpt_correction_T_min 0.6962
_exptl_absorpt_correction_type none
_exptl_absorpt_process_details
;
SADABS-2016/2 (Bruker,2016/2) was used for absorption correction.
wR2(int) was 0.0782 before and 0.0568 after correction.
The Ratio of minimum to maximum transmission is 0.9327.
The \l/2 correction factor is Not present.
;
_exptl_crystal_colour 'dull whiteish white'
_exptl_crystal_colour_lustre dull
_exptl_crystal_colour_modifier whiteish
_exptl_crystal_colour_primary white
_exptl_crystal_density_diffrn 1.297
_exptl_crystal_description block
_exptl_crystal_F_000 352
_exptl_crystal_preparation 'As mentioned in the paper'
_exptl_crystal_recrystallization_method 'Re-crystallisation from solvent: Chloroform'
_exptl_crystal_size_max 0.21
_exptl_crystal_size_mid 0.15
_exptl_crystal_size_min 0.12
_refine_diff_density_max 0.320
_refine_diff_density_min -0.172
_refine_diff_density_rms 0.043
_refine_ls_extinction_method none
_refine_ls_goodness_of_fit_ref 1.003
_refine_ls_hydrogen_treatment constr
_refine_ls_matrix_type full
_refine_ls_number_parameters 227
_refine_ls_number_reflns 6039
_refine_ls_number_restraints 0
_refine_ls_restrained_S_all 1.003
_refine_ls_R_factor_all 0.0742
_refine_ls_R_factor_gt 0.0508
_refine_ls_shift/su_max 0.000
_refine_ls_shift/su_mean 0.000
_refine_ls_structure_factor_coef Fsqd
_refine_ls_weighting_details 'w=1/[\s^2^(Fo^2^)+(0.0858P)^2^+0.1571P] where P=(Fo^2^+2Fc^2^)/3'
_refine_ls_weighting_scheme calc
_refine_ls_wR_factor_gt 0.1452
_refine_ls_wR_factor_ref 0.1675
_reflns_Friedel_coverage 0.000
_reflns_number_gt 4272
_reflns_number_total 6039
_reflns_threshold_expression 'I > 2\s(I)'
_cod_data_source_file d4cc00450g2.cif
_cod_data_source_block 121223_6mem_1_0m_a
_cod_depositor_comments 'Adding full bibliography for 7132854--7132855.cif.'
_cod_database_code 7132855
_shelx_shelxl_version_number 2019/1
_shelx_space_group_comment
;
The symmetry employed for this shelxl refinement is uniquely defined
by the following loop, which should always be used as a source of
symmetry information in preference to the above space-group names.
They are only intended as comments.
;
_olex2_refinement_description
;
1. Fixed Uiso
 At 1.2 times of:
  All C(H) groups, All C(H,H) groups
 At 1.5 times of:
  All C(H,H,H) groups
2.a Secondary CH2 refined with riding coordinates:
 C00E(H00B,H00C), C00O(H00E,H00F)
2.b Aromatic/amide H refined with riding coordinates:
 C008(H008), C00A(H00A), C00D(H00D), C00G(H00G), C00H(H00H), C00I(H00I),
 C00J(H00J), C00K(H00K), C00L(H00L), C00M(H00M), C00N(H00N)
2.c Idealised Me refined as rotating group:
 C00P(H00O,H00P,H00Q)
;
_olex2_submission_original_sample_id Dienoate
_olex2_submission_special_instructions 'No special instructions were received'

loop_
_space_group_symop_operation_xyz
'x, y, z'
'-x, -y, -z'

loop_
_atom_site_label
_atom_site_type_symbol
_atom_site_fract_x
_atom_site_fract_y
_atom_site_fract_z
_atom_site_U_iso_or_equiv
_atom_site_adp_type
_atom_site_occupancy
_atom_site_site_symmetry_order
_atom_site_calc_flag
_atom_site_refinement_flags_posn
_atom_site_refinement_flags_adp
_atom_site_refinement_flags_occupancy
_atom_site_disorder_assembly
_atom_site_disorder_group
O001 O 0.43639(12) 0.84780(10) 0.03551(9) 0.0477(2) Uani 1 1 d . . . . .
O002 O 0.16715(12) 0.75059(12) 0.03913(10) 0.0552(3) Uani 1 1 d . . . . .
O003 O 0.55061(13) 0.76517(10) 0.60988(9) 0.0552(3) Uani 1 1 d . . . . .
O004 O 0.51755(17) 0.82408(11) 0.41111(10) 0.0720(4) Uani 1 1 d . . . . .
C005 C 0.33917(13) 0.66165(11) 0.17770(10) 0.0347(2) Uani 1 1 d . . . . .
C006 C 0.49382(13) 0.62703(11) 0.16529(10) 0.0349(2) Uani 1 1 d . . . . .
C007 C 0.62655(14) 0.73111(13) 0.12105(11) 0.0407(2) Uani 1 1 d . . . . .
C008 C 0.23149(14) 0.62393(12) 0.26739(11) 0.0376(2) Uani 1 1 d . . . . .
H008 H 0.136132 0.650459 0.257956 0.045 Uiso 1 1 calc R U . . .
C009 C 0.30366(15) 0.75452(12) 0.08009(11) 0.0395(2) Uani 1 1 d . . . . .
C00A C 0.36103(16) 0.59796(13) 0.47795(11) 0.0424(3) Uani 1 1 d . . . . .
H00A H 0.364190 0.539980 0.544045 0.051 Uiso 1 1 calc R U . . .
C00B C 0.24722(14) 0.54417(12) 0.38069(10) 0.0364(2) Uani 1 1 d . . . . .
C00C C 0.11961(14) 0.40528(12) 0.38487(11) 0.0383(2) Uani 1 1 d . . . . .
C00D C 0.50940(15) 0.49668(13) 0.18704(11) 0.0410(2) Uani 1 1 d . . . . .
H00D H 0.421144 0.426802 0.216092 0.049 Uiso 1 1 calc R U . . .
C00E C 0.59806(16) 0.86783(13) 0.10209(13) 0.0484(3) Uani 1 1 d . . . . .
H00B H 0.603712 0.916206 0.184201 0.058 Uiso 1 1 calc R U . . .
H00C H 0.684714 0.925165 0.053146 0.058 Uiso 1 1 calc R U . . .
C00F C 0.48173(17) 0.73969(13) 0.49085(12) 0.0450(3) Uani 1 1 d . . . . .
C00G C 0.77343(16) 0.70446(16) 0.09856(13) 0.0515(3) Uani 1 1 d . . . . .
H00G H 0.861895 0.773712 0.068998 0.062 Uiso 1 1 calc R U . . .
C00H C 0.65775(18) 0.47142(16) 0.16509(13) 0.0493(3) Uani 1 1 d . . . . .
H00H H 0.669207 0.384793 0.180677 0.059 Uiso 1 1 calc R U . . .
C00I C 0.02587(18) 0.34031(14) 0.27456(13) 0.0504(3) Uani 1 1 d . . . . .
H00I H 0.045325 0.383734 0.197990 0.060 Uiso 1 1 calc R U . . .
C00J C 0.78790(17) 0.57425(18) 0.12030(14) 0.0545(3) Uani 1 1 d . . . . .
H00J H 0.886089 0.556079 0.104583 0.065 Uiso 1 1 calc R U . . .
C00K C 0.08760(19) 0.33688(15) 0.49834(13) 0.0528(3) Uani 1 1 d . . . . .
H00K H 0.147974 0.378222 0.573756 0.063 Uiso 1 1 calc R U . . .
C00L C -0.0960(2) 0.21210(16) 0.27639(17) 0.0630(4) Uani 1 1 d . . . . .
H00L H -0.157903 0.170555 0.201587 0.076 Uiso 1 1 calc R U . . .
C00M C -0.0330(2) 0.20845(16) 0.49915(15) 0.0634(4) Uani 1 1 d . . . . .
H00M H -0.051838 0.163529 0.575030 0.076 Uiso 1 1 calc R U . . .
C00N C -0.1257(2) 0.14597(17) 0.38906(17) 0.0630(4) Uani 1 1 d . . . . .
H00N H -0.207646 0.059973 0.390683 0.076 Uiso 1 1 calc R U . . .
C00O C 0.6726(2) 0.90138(16) 0.63806(15) 0.0609(4) Uani 1 1 d . . . . .
H00E H 0.626826 0.973883 0.612279 0.073 Uiso 1 1 calc R U . . .
H00F H 0.770889 0.909545 0.592368 0.073 Uiso 1 1 calc R U . . .
C00P C 0.7158(3) 0.9159(2) 0.77694(18) 0.0769(5) Uani 1 1 d . . . . .
H00O H 0.797923 1.004841 0.798342 0.115 Uiso 1 1 calc R U . . .
H00P H 0.759506 0.842999 0.801537 0.115 Uiso 1 1 calc R U . . .
H00Q H 0.618053 0.909453 0.821127 0.115 Uiso 1 1 calc R U . . .

loop_
_atom_site_aniso_label
_atom_site_aniso_U_11
_atom_site_aniso_U_22
_atom_site_aniso_U_33
_atom_site_aniso_U_23
_atom_site_aniso_U_13
_atom_site_aniso_U_12
O001 0.0501(5) 0.0414(5) 0.0500(5) 0.0189(4) 0.0070(4) 0.0096(4)
O002 0.0477(5) 0.0667(6) 0.0562(6) 0.0225(5) 0.0025(4) 0.0233(5)
O003 0.0631(6) 0.0450(5) 0.0440(5) 0.0091(4) -0.0062(4) -0.0013(4)
O004 0.0957(9) 0.0481(6) 0.0471(5) 0.0152(4) -0.0067(5) -0.0127(6)
C005 0.0360(5) 0.0319(5) 0.0341(5) 0.0063(4) 0.0025(4) 0.0073(4)
C006 0.0348(5) 0.0366(5) 0.0312(5) 0.0048(4) 0.0022(4) 0.0080(4)
C007 0.0358(5) 0.0436(6) 0.0372(5) 0.0054(4) 0.0016(4) 0.0046(4)
C008 0.0358(5) 0.0379(5) 0.0386(5) 0.0083(4) 0.0047(4) 0.0100(4)
C009 0.0439(6) 0.0380(5) 0.0370(5) 0.0086(4) 0.0051(4) 0.0124(5)
C00A 0.0467(6) 0.0377(6) 0.0389(5) 0.0108(4) 0.0029(5) 0.0071(5)
C00B 0.0364(5) 0.0362(5) 0.0361(5) 0.0079(4) 0.0080(4) 0.0093(4)
C00C 0.0379(5) 0.0361(5) 0.0400(5) 0.0077(4) 0.0077(4) 0.0089(4)
C00D 0.0440(6) 0.0408(6) 0.0390(5) 0.0051(4) 0.0031(4) 0.0139(5)
C00E 0.0457(6) 0.0398(6) 0.0513(7) 0.0097(5) 0.0052(5) 0.0004(5)
C00F 0.0506(7) 0.0395(6) 0.0397(6) 0.0069(4) 0.0010(5) 0.0066(5)
C00G 0.0349(6) 0.0640(8) 0.0500(7) 0.0062(6) 0.0051(5) 0.0067(5)
C00H 0.0522(7) 0.0551(7) 0.0467(7) 0.0021(5) -0.0002(5) 0.0265(6)
C00I 0.0529(7) 0.0443(7) 0.0461(7) 0.0106(5) -0.0029(5) 0.0044(5)
C00J 0.0409(6) 0.0757(10) 0.0515(7) 0.0016(6) 0.0025(5) 0.0253(7)
C00K 0.0614(8) 0.0471(7) 0.0389(6) 0.0080(5) 0.0097(5) -0.0005(6)
C00L 0.0635(9) 0.0480(8) 0.0611(9) 0.0073(6) -0.0117(7) -0.0036(7)
C00M 0.0732(10) 0.0505(8) 0.0524(8) 0.0143(6) 0.0159(7) -0.0044(7)
C00N 0.0597(9) 0.0456(7) 0.0688(9) 0.0093(6) 0.0069(7) -0.0062(6)
C00O 0.0690(9) 0.0449(7) 0.0537(8) 0.0015(6) -0.0037(7) -0.0020(6)
C00P 0.0972(14) 0.0621(10) 0.0600(10) -0.0098(8) -0.0117(9) 0.0133(9)

loop_
_atom_type_symbol
_atom_type_description
_atom_type_scat_dispersion_real
_atom_type_scat_dispersion_imag
_atom_type_scat_source
C C 0.0033 0.0016 'International Tables Vol C Tables 4.2.6.8 and 6.1.1.4'
H H 0.0000 0.0000 'International Tables Vol C Tables 4.2.6.8 and 6.1.1.4'
O O 0.0106 0.0060 'International Tables Vol C Tables 4.2.6.8 and 6.1.1.4'

loop_
_geom_angle_atom_site_label_1
_geom_angle_atom_site_label_2
_geom_angle_atom_site_label_3
_geom_angle
_geom_angle_site_symmetry_1
_geom_angle_site_symmetry_3
_geom_angle_publ_flag
C009 O001 C00E 117.51(9) . . ?
C00F O003 C00O 116.09(11) . . ?
C006 C005 C009 115.29(9) . . ?
C008 C005 C006 127.74(10) . . ?
C008 C005 C009 116.93(10) . . ?
C007 C006 C005 116.17(10) . . ?
C00D C006 C005 123.85(10) . . ?
C00D C006 C007 119.85(11) . . ?
C006 C007 C00E 115.73(11) . . ?
C00G C007 C006 120.06(12) . . ?
C00G C007 C00E 124.21(11) . . ?
C005 C008 H008 116.4 . . ?
C005 C008 C00B 127.12(10) . . ?
C00B C008 H008 116.4 . . ?
O001 C009 C005 116.42(10) . . ?
O002 C009 O001 118.69(10) . . ?
O002 C009 C005 124.89(11) . . ?
C00B C00A H00A 116.7 . . ?
C00B C00A C00F 126.67(10) . . ?
C00F C00A H00A 116.7 . . ?
C00A C00B C008 122.31(10) . . ?
C00A C00B C00C 121.73(10) . . ?
C00C C00B C008 115.76(10) . . ?
C00I C00C C00B 120.16(10) . . ?
C00I C00C C00K 117.90(11) . . ?
C00K C00C C00B 121.93(11) . . ?
C006 C00D H00D 120.2 . . ?
C006 C00D C00H 119.60(12) . . ?
C00H C00D H00D 120.2 . . ?
O001 C00E C007 110.86(10) . . ?
O001 C00E H00B 109.5 . . ?
O001 C00E H00C 109.5 . . ?
C007 C00E H00B 109.5 . . ?
C007 C00E H00C 109.5 . . ?
H00B C00E H00C 108.1 . . ?
O003 C00F C00A 109.38(10) . . ?
O004 C00F O003 122.40(12) . . ?
O004 C00F C00A 128.22(12) . . ?
C007 C00G H00G 120.1 . . ?
C00J C00G C007 119.74(13) . . ?
C00J C00G H00G 120.1 . . ?
C00D C00H H00H 119.9 . . ?
C00J C00H C00D 120.28(13) . . ?
C00J C00H H00H 119.9 . . ?
C00C C00I H00I 119.4 . . ?
C00L C00I C00C 121.28(12) . . ?
C00L C00I H00I 119.4 . . ?
C00G C00J H00J 119.8 . . ?
C00H C00J C00G 120.46(12) . . ?
C00H C00J H00J 119.8 . . ?
C00C C00K H00K 119.8 . . ?
C00M C00K C00C 120.47(13) . . ?
C00M C00K H00K 119.8 . . ?
C00I C00L H00L 120.0 . . ?
C00I C00L C00N 120.06(14) . . ?
C00N C00L H00L 120.0 . . ?
C00K C00M H00M 119.6 . . ?
C00N C00M C00K 120.87(13) . . ?
C00N C00M H00M 119.6 . . ?
C00L C00N H00N 120.3 . . ?
C00M C00N C00L 119.41(13) . . ?
C00M C00N H00N 120.3 . . ?
O003 C00O H00E 110.2 . . ?
O003 C00O H00F 110.2 . . ?
O003 C00O C00P 107.57(13) . . ?
H00E C00O H00F 108.5 . . ?
C00P C00O H00E 110.2 . . ?
C00P C00O H00F 110.2 . . ?
C00O C00P H00O 109.5 . . ?
C00O C00P H00P 109.5 . . ?
C00O C00P H00Q 109.5 . . ?
H00O C00P H00P 109.5 . . ?
H00O C00P H00Q 109.5 . . ?
H00P C00P H00Q 109.5 . . ?

loop_
_geom_bond_atom_site_label_1
_geom_bond_atom_site_label_2
_geom_bond_distance
_geom_bond_site_symmetry_2
_geom_bond_publ_flag
O001 C009 1.3444(14) . ?
O001 C00E 1.4566(16) . ?
O002 C009 1.2010(15) . ?
O003 C00F 1.3339(16) . ?
O003 C00O 1.4503(17) . ?
O004 C00F 1.2011(15) . ?
C005 C006 1.4716(15) . ?
C005 C008 1.3340(15) . ?
C005 C009 1.4957(15) . ?
C006 C007 1.3958(15) . ?
C006 C00D 1.3904(16) . ?
C007 C00E 1.4938(19) . ?
C007 C00G 1.3863(18) . ?
C008 H008 0.9300 . ?
C008 C00B 1.4858(15) . ?
C00A H00A 0.9300 . ?
C00A C00B 1.3410(17) . ?
C00A C00F 1.4752(17) . ?
C00B C00C 1.4859(16) . ?
C00C C00I 1.3890(18) . ?
C00C C00K 1.3991(17) . ?
C00D H00D 0.9300 . ?
C00D C00H 1.3906(18) . ?
C00E H00B 0.9700 . ?
C00E H00C 0.9700 . ?
C00G H00G 0.9300 . ?
C00G C00J 1.385(2) . ?
C00H H00H 0.9300 . ?
C00H C00J 1.379(2) . ?
C00I H00I 0.9300 . ?
C00I C00L 1.3851(19) . ?
C00J H00J 0.9300 . ?
C00K H00K 0.9300 . ?
C00K C00M 1.3808(19) . ?
C00L H00L 0.9300 . ?
C00L C00N 1.379(2) . ?
C00M H00M 0.9300 . ?
C00M C00N 1.377(2) . ?
C00N H00N 0.9300 . ?
C00O H00E 0.9700 . ?
C00O H00F 0.9700 . ?
C00O C00P 1.478(2) . ?
C00P H00O 0.9600 . ?
C00P H00P 0.9600 . ?
C00P H00Q 0.9600 . ?

loop_
_geom_torsion_atom_site_label_1
_geom_torsion_atom_site_label_2
_geom_torsion_atom_site_label_3
_geom_torsion_atom_site_label_4
_geom_torsion
_geom_torsion_site_symmetry_1
_geom_torsion_site_symmetry_2
_geom_torsion_site_symmetry_3
_geom_torsion_site_symmetry_4
_geom_torsion_publ_flag
C005 C006 C007 C00E 4.70(15) . . . . ?
C005 C006 C007 C00G -175.80(11) . . . . ?
C005 C006 C00D C00H 175.96(11) . . . . ?
C005 C008 C00B C00A 68.97(18) . . . . ?
C005 C008 C00B C00C -116.05(13) . . . . ?
C006 C005 C008 C00B 3.7(2) . . . . ?
C006 C005 C009 O001 -31.56(15) . . . . ?
C006 C005 C009 O002 147.89(13) . . . . ?
C006 C007 C00E O001 -45.78(14) . . . . ?
C006 C007 C00G C00J -0.07(19) . . . . ?
C006 C00D C00H C00J -0.92(19) . . . . ?
C007 C006 C00D C00H 0.34(17) . . . . ?
C007 C00G C00J C00H -0.5(2) . . . . ?
C008 C005 C006 C007 -143.36(12) . . . . ?
C008 C005 C006 C00D 40.87(18) . . . . ?
C008 C005 C009 O001 146.28(11) . . . . ?
C008 C005 C009 O002 -34.27(18) . . . . ?
C008 C00B C00C C00I 18.03(17) . . . . ?
C008 C00B C00C C00K -160.90(12) . . . . ?
C009 O001 C00E C007 49.72(15) . . . . ?
C009 C005 C006 C007 34.21(14) . . . . ?
C009 C005 C006 C00D -141.56(11) . . . . ?
C009 C005 C008 C00B -173.81(11) . . . . ?
C00A C00B C00C C00I -166.96(13) . . . . ?
C00A C00B C00C C00K 14.10(19) . . . . ?
C00B C00A C00F O003 167.44(13) . . . . ?
C00B C00A C00F O004 -12.2(3) . . . . ?
C00B C00C C00I C00L -178.74(14) . . . . ?
C00B C00C C00K C00M 179.37(14) . . . . ?
C00C C00I C00L C00N -0.4(3) . . . . ?
C00C C00K C00M C00N -0.9(3) . . . . ?
C00D C006 C007 C00E -179.34(11) . . . . ?
C00D C006 C007 C00G 0.15(17) . . . . ?
C00D C00H C00J C00G 1.0(2) . . . . ?
C00E O001 C009 O002 169.27(12) . . . . ?
C00E O001 C009 C005 -11.24(16) . . . . ?
C00E C007 C00G C00J 179.38(12) . . . . ?
C00F O003 C00O C00P 172.28(15) . . . . ?
C00F C00A C00B C008 1.6(2) . . . . ?
C00F C00A C00B C00C -173.03(12) . . . . ?
C00G C007 C00E O001 134.75(13) . . . . ?
C00I C00C C00K C00M 0.4(2) . . . . ?
C00I C00L C00N C00M -0.1(3) . . . . ?
C00K C00C C00I C00L 0.2(2) . . . . ?
C00K C00M C00N C00L 0.8(3) . . . . ?
C00O O003 C00F O004 -0.2(2) . . . . ?
C00O O003 C00F C00A -179.85(13) . . . . ?
